data_7057208
loop_
_publ_author_name
'Hlinov\'a, Veronika'
'Jaro\<s, Adam'
'David, Tom\'a\<s'
'C\'isa\<rov\'a, Ivana'
'Kotek, Jan'
'Kub\'i\<cek, Vojt\<ech'
'Hermann, Petr'

_publ_section_title
;
 Complexes of phosphonate and phosphinate derivatives of dipicolylamine
;
_journal_issue 10
_journal_name_full 'New Journal of Chemistry'
_journal_page_first 7713
_journal_paper_doi 10.1039/C8NJ00100F
_journal_volume 42
_journal_year 2018
_chemical_formula_moiety 'C14 H17 Cl Cu N3 O4 P2, H1.6 Na O0.8'
_chemical_formula_sum 'C14 H18.6 Cl Cu N3 Na O4.8 P2'
_chemical_formula_weight 489.64
_space_group_crystal_system triclinic
_space_group_IT_number 2
_space_group_name_Hall '-P 1'
_space_group_name_H-M_alt 'P -1'
_symmetry_space_group_name_Hall '-P 1'
_symmetry_space_group_name_H-M 'P -1'
_atom_sites_solution_hydrogens mixed
_audit_creation_method SHELXL-2014/7
_audit_update_record
;
2018-01-07 deposited with the CCDC.
2018-03-26 downloaded from the CCDC.
;
_cell_angle_alpha 86.225(2)
_cell_angle_beta 77.544(2)
_cell_angle_gamma 73.399(2)
_cell_formula_units_Z 2
_cell_length_a 8.4334(3)
_cell_length_b 8.5412(4)
_cell_length_c 14.2914(6)
_cell_measurement_reflns_used 9943
_cell_measurement_temperature 150(2)
_cell_measurement_theta_max 27.4725
_cell_measurement_theta_min 2.8794
_cell_volume 963.29(7)
_computing_cell_refinement 'SAINT V8.37A (Bruker AXS Inc., 2015)'
_computing_data_collection 'Bruker Instrument Service v2016.1.0.1'
_computing_data_reduction 'SAINT V8.37A (Bruker AXS Inc., 2015)'
_computing_structure_refinement 'SHELXL-2014/7 (Sheldrick, 2014)'
_computing_structure_solution 'XT, VERSION 2014/5'
_diffrn_ambient_temperature 150(2)
_diffrn_detector_area_resol_mean 10.4167
_diffrn_measured_fraction_theta_full 0.999
_diffrn_measured_fraction_theta_max 0.999
_diffrn_measurement_device_type 'Bruker D8 VENTURE Kappa Duo PHOTON 100 CMOS'
_diffrn_measurement_method '\f and \w scans'
_diffrn_radiation_monochromator 'Quazar Mo multilayer optic'
_diffrn_radiation_type MoK\a
_diffrn_radiation_wavelength 0.71073
_diffrn_reflns_av_R_equivalents 0.0218
_diffrn_reflns_av_unetI/netI 0.0191
_diffrn_reflns_Laue_measured_fraction_full 0.999
_diffrn_reflns_Laue_measured_fraction_max 0.999
_diffrn_reflns_limit_h_max 10
_diffrn_reflns_limit_h_min -10
_diffrn_reflns_limit_k_max 11
_diffrn_reflns_limit_k_min -11
_diffrn_reflns_limit_l_max 18
_diffrn_reflns_limit_l_min -18
_diffrn_reflns_number 18699
_diffrn_reflns_point_group_measured_fraction_full 0.999
_diffrn_reflns_point_group_measured_fraction_max 0.999
_diffrn_reflns_theta_full 25.242
_diffrn_reflns_theta_max 27.510
_diffrn_reflns_theta_min 2.488
_diffrn_source 'I\mS micro-focus sealed tube'
_exptl_absorpt_coefficient_mu 1.491
_exptl_absorpt_correction_T_max 0.92
_exptl_absorpt_correction_T_min 0.79
_exptl_absorpt_correction_type numerical
_exptl_absorpt_process_details
;
SADABS-2014/5 - Bruker AXS area detector scaling and absorption correction
;
_exptl_crystal_colour blue
_exptl_crystal_density_diffrn 1.688
_exptl_crystal_description prism
_exptl_crystal_F_000 498
_exptl_crystal_size_max 0.132
_exptl_crystal_size_mid 0.120
_exptl_crystal_size_min 0.055
_refine_diff_density_max 1.868
_refine_diff_density_min -1.039
_refine_diff_density_rms 0.126
_refine_ls_extinction_method none
_refine_ls_goodness_of_fit_ref 1.047
_refine_ls_hydrogen_treatment constr
_refine_ls_matrix_type full
_refine_ls_number_parameters 262
_refine_ls_number_reflns 4414
_refine_ls_number_restraints 0
_refine_ls_restrained_S_all 1.047
_refine_ls_R_factor_all 0.0525
_refine_ls_R_factor_gt 0.0478
_refine_ls_shift/su_max 0.000
_refine_ls_shift/su_mean 0.000
_refine_ls_structure_factor_coef Fsqd
_refine_ls_weighting_details 'w=1/[\s^2^(Fo^2^)+(0.0641P)^2^+3.1500P] where P=(Fo^2^+2Fc^2^)/3'
_refine_ls_weighting_scheme calc
_refine_ls_wR_factor_gt 0.1274
_refine_ls_wR_factor_ref 0.1309
_reflns_Friedel_coverage 0.000
_reflns_number_gt 4011
_reflns_number_total 4414
_reflns_threshold_expression 'I > 2\s(I)'
_cod_data_source_file c8nj00100f2.cif
_cod_data_source_block cudpbpin
_cod_depositor_comments 'Adding full bibliography for 7057202--7057211.cif.'
_cod_original_formula_sum 'C14 H18.60 Cl Cu N3 Na O4.80 P2'
_cod_database_code 7057208
_shelx_shelxl_version_number 2014/7
_shelx_space_group_comment
;
The symmetry employed for this shelxl refinement is uniquely defined
by the following loop, which should always be used as a source of
symmetry information in preference to the above space-group names.
They are only intended as comments.
;
_shelx_estimated_absorpt_t_min 0.827
_shelx_estimated_absorpt_t_max 0.922

loop_
_space_group_symop_operation_xyz
'x, y, z'
'-x, -y, -z'

loop_
_atom_site_label
_atom_site_type_symbol
_atom_site_fract_x
_atom_site_fract_y
_atom_site_fract_z
_atom_site_U_iso_or_equiv
_atom_site_adp_type
_atom_site_occupancy
_atom_site_site_symmetry_order
_atom_site_calc_flag
_atom_site_refinement_flags_posn
_atom_site_refinement_flags_adp
_atom_site_refinement_flags_occupancy
_atom_site_disorder_assembly
_atom_site_disorder_group
Cu1 Cu 0.51810(5) 0.43076(4) 0.13319(3) 0.01676(13) Uani 1 1 d . . . . .
Cl1 Cl 0.69201(10) 0.30973(10) -0.00225(6) 0.02377(18) Uani 1 1 d . . . . .
N1 N 0.3516(3) 0.5583(3) 0.25036(19) 0.0200(5) Uani 1 1 d . . . . .
C2 C 0.4135(5) 0.4976(4) 0.3398(2) 0.0254(7) Uani 1 1 d . . . . .
H21 H 0.3167 0.5210 0.3950 0.030 Uiso 1 1 calc R U . . .
H22 H 0.4935 0.5572 0.3496 0.030 Uiso 1 1 calc R U . . .
P3 P 0.51826(12) 0.27992(11) 0.33615(6) 0.0257(2) Uani 1 1 d . . . . .
O31 O 0.6421(3) 0.2437(3) 0.24291(17) 0.0269(5) Uani 1 1 d . . . . .
O32 O 0.3814(4) 0.1889(4) 0.3518(2) 0.0413(7) Uani 1 1 d . . . . .
C4 C 0.6155(5) 0.2495(5) 0.4391(3) 0.0356(9) Uani 1 1 d . . . . .
H41 H 0.5189 0.2623 0.4936 0.043 Uiso 1 1 d R U . A .
H42 H 0.6769 0.3362 0.4293 0.043 Uiso 1 1 d R U . . .
P5A P 0.7423(11) 0.0465(12) 0.4477(6) 0.0438(11) Uani 0.558(6) 1 d . . P A 1
H5PA H 0.6598 -0.0635 0.4027 0.053 Uiso 0.558(6) 1 d R U P A 1
O51A O 0.7419(10) 0.0001(10) 0.5528(5) 0.067(2) Uani 0.558(6) 1 d . . P A 1
O52A O 0.9176(9) 0.0319(12) 0.3866(6) 0.080(3) Uani 0.558(6) 1 d . . P A 1
P5B P 0.7729(14) 0.0650(15) 0.4617(8) 0.0438(11) Uani 0.442(6) 1 d . . P A 2
H5PB H 0.8670 0.0439 0.4039 0.053 Uiso 0.442(6) 1 calc R U P A 2
O51B O 0.6965(10) -0.0771(8) 0.4726(6) 0.046(2) Uani 0.442(6) 1 d . . P A 2
O52B O 0.8407(9) 0.1066(11) 0.5427(6) 0.054(2) Uani 0.442(6) 1 d . . P A 2
C10 C 0.1812(4) 0.5408(5) 0.2520(3) 0.0291(8) Uani 1 1 d . . . . .
H101 H 0.1165 0.6363 0.2197 0.035 Uiso 1 1 calc R U . . .
H102 H 0.1199 0.5388 0.3192 0.035 Uiso 1 1 calc R U . . .
C11 C 0.1917(4) 0.3864(4) 0.2024(2) 0.0220(6) Uani 1 1 d . . . . .
N12 N 0.3372(3) 0.3199(3) 0.14040(19) 0.0193(5) Uani 1 1 d . . . . .
C13 C 0.3506(4) 0.1846(4) 0.0921(2) 0.0225(6) Uani 1 1 d . . . . .
H131 H 0.4535 0.1366 0.0488 0.027 Uiso 1 1 calc R U . . .
C14 C 0.2193(5) 0.1134(4) 0.1036(3) 0.0287(7) Uani 1 1 d . . . . .
H141 H 0.2317 0.0182 0.0688 0.034 Uiso 1 1 calc R U . . .
C15 C 0.0694(5) 0.1837(5) 0.1668(3) 0.0318(8) Uani 1 1 d . . . . .
H151 H -0.0228 0.1377 0.1754 0.038 Uiso 1 1 calc R U . . .
C16 C 0.0552(5) 0.3210(5) 0.2171(3) 0.0297(8) Uani 1 1 d . . . . .
H161 H -0.0463 0.3700 0.2612 0.036 Uiso 1 1 calc R U . . .
C20 C 0.3557(4) 0.7312(4) 0.2347(2) 0.0231(7) Uani 1 1 d . . . . .
H201 H 0.3145 0.7908 0.2963 0.028 Uiso 1 1 calc R U . . .
H202 H 0.2812 0.7856 0.1903 0.028 Uiso 1 1 calc R U . . .
C21 C 0.5347(4) 0.7342(4) 0.1929(2) 0.0208(6) Uani 1 1 d . . . . .
N22 N 0.6323(3) 0.6027(3) 0.14108(19) 0.0185(5) Uani 1 1 d . . . . .
C23 C 0.7919(4) 0.6000(4) 0.0996(2) 0.0221(6) Uani 1 1 d . . . . .
H231 H 0.8620 0.5065 0.0637 0.027 Uiso 1 1 calc R U . . .
C24 C 0.8578(5) 0.7286(5) 0.1071(3) 0.0290(7) Uani 1 1 d . . . . .
H241 H 0.9710 0.7237 0.0766 0.035 Uiso 1 1 calc R U . . .
C25 C 0.7564(5) 0.8641(5) 0.1596(3) 0.0320(8) Uani 1 1 d . . . . .
H251 H 0.7986 0.9541 0.1655 0.038 Uiso 1 1 calc R U . . .
C26 C 0.5925(5) 0.8670(4) 0.2037(3) 0.0282(7) Uani 1 1 d . . . . .
H261 H 0.5209 0.9585 0.2408 0.034 Uiso 1 1 calc R U . . .
Na1W Na 0.7703(3) -0.4036(3) 0.39973(16) 0.0563(6) Uani 1 1 d . . . . .
O1WA O 0.9731(12) -0.6166(11) 0.4799(7) 0.091(3) Uiso 0.6 1 d . . P A .
O1WB O 1.0000 -0.5000 0.5000 0.075(4) Uiso 0.4 2 d S . P A .

loop_
_atom_site_aniso_label
_atom_site_aniso_U_11
_atom_site_aniso_U_22
_atom_site_aniso_U_33
_atom_site_aniso_U_23
_atom_site_aniso_U_13
_atom_site_aniso_U_12
Cu1 0.0164(2) 0.0186(2) 0.0160(2) -0.00537(14) 0.00077(14) -0.00787(14)
Cl1 0.0227(4) 0.0267(4) 0.0208(4) -0.0095(3) 0.0041(3) -0.0094(3)
N1 0.0188(13) 0.0231(13) 0.0186(13) -0.0059(10) -0.0004(10) -0.0077(10)
C2 0.0301(17) 0.0277(17) 0.0179(15) -0.0033(12) -0.0008(13) -0.0097(14)
P3 0.0318(5) 0.0248(4) 0.0210(4) -0.0008(3) -0.0018(3) -0.0111(4)
O31 0.0320(13) 0.0251(12) 0.0206(12) -0.0024(9) -0.0026(10) -0.0049(10)
O32 0.0472(18) 0.0389(16) 0.0437(17) -0.0001(13) -0.0041(14) -0.0252(14)
C4 0.040(2) 0.042(2) 0.0242(18) 0.0024(16) -0.0055(16) -0.0119(18)
P5A 0.041(3) 0.049(2) 0.037(2) 0.0168(17) -0.0106(14) -0.0078(15)
O51A 0.081(5) 0.083(5) 0.050(4) 0.035(4) -0.026(4) -0.044(4)
O52A 0.049(4) 0.113(7) 0.064(5) 0.046(5) -0.008(3) -0.014(4)
P5B 0.041(3) 0.049(2) 0.037(2) 0.0168(17) -0.0106(14) -0.0078(15)
O51B 0.060(5) 0.030(3) 0.049(4) 0.008(3) -0.005(4) -0.018(3)
O52B 0.036(4) 0.063(5) 0.066(5) 0.003(4) -0.029(4) -0.007(4)
C10 0.0168(15) 0.0324(18) 0.038(2) -0.0146(15) 0.0028(14) -0.0098(13)
C11 0.0199(15) 0.0248(16) 0.0227(15) -0.0024(12) -0.0025(12) -0.0092(13)
N12 0.0207(13) 0.0211(13) 0.0181(12) -0.0006(10) -0.0035(10) -0.0092(10)
C13 0.0292(17) 0.0194(15) 0.0210(15) -0.0020(12) -0.0050(13) -0.0097(13)
C14 0.037(2) 0.0242(16) 0.0310(18) -0.0015(14) -0.0097(15) -0.0161(15)
C15 0.0304(19) 0.0337(19) 0.039(2) 0.0031(16) -0.0071(16) -0.0214(16)
C16 0.0217(16) 0.0359(19) 0.0329(19) -0.0045(15) 0.0004(14) -0.0137(15)
C20 0.0219(16) 0.0202(15) 0.0260(16) -0.0080(12) -0.0014(13) -0.0050(12)
C21 0.0225(15) 0.0195(15) 0.0220(15) -0.0021(12) -0.0061(12) -0.0065(12)
N22 0.0200(13) 0.0193(12) 0.0171(12) -0.0010(10) -0.0036(10) -0.0071(10)
C23 0.0193(15) 0.0265(16) 0.0217(15) -0.0005(12) -0.0037(12) -0.0085(13)
C24 0.0256(17) 0.0350(19) 0.0318(18) 0.0032(15) -0.0064(14) -0.0171(15)
C25 0.037(2) 0.0291(18) 0.038(2) -0.0004(15) -0.0123(16) -0.0196(16)
C26 0.0322(18) 0.0217(16) 0.0342(19) -0.0058(14) -0.0102(15) -0.0094(14)
Na1W 0.0511(11) 0.0572(12) 0.0583(12) -0.0257(10) 0.0197(9) -0.0287(10)

loop_
_atom_type_symbol
_atom_type_description
_atom_type_scat_dispersion_real
_atom_type_scat_dispersion_imag
_atom_type_scat_source
C C 0.0033 0.0016 'International Tables Vol C Tables 4.2.6.8 and 6.1.1.4'
H H 0.0000 0.0000 'International Tables Vol C Tables 4.2.6.8 and 6.1.1.4'
N N 0.0061 0.0033 'International Tables Vol C Tables 4.2.6.8 and 6.1.1.4'
O O 0.0106 0.0060 'International Tables Vol C Tables 4.2.6.8 and 6.1.1.4'
P P 0.1023 0.0942 'International Tables Vol C Tables 4.2.6.8 and 6.1.1.4'
Cl Cl 0.1484 0.1585 'International Tables Vol C Tables 4.2.6.8 and 6.1.1.4'
Cu Cu 0.3201 1.2651 'International Tables Vol C Tables 4.2.6.8 and 6.1.1.4'
Na Na 0.0362 0.0249 'International Tables Vol C Tables 4.2.6.8 and 6.1.1.4'

loop_
_geom_angle_atom_site_label_1
_geom_angle_atom_site_label_2
_geom_angle_atom_site_label_3
_geom_angle
_geom_angle_site_symmetry_1
_geom_angle_site_symmetry_3
N22 Cu1 N12 161.09(11) . .
N22 Cu1 N1 81.25(11) . .
N12 Cu1 N1 82.94(11) . .
N22 Cu1 Cl1 97.04(8) . .
N12 Cu1 Cl1 97.89(8) . .
N1 Cu1 Cl1 175.26(8) . .
N22 Cu1 O31 98.24(10) . .
N12 Cu1 O31 91.33(10) . .
N1 Cu1 O31 87.39(10) . .
Cl1 Cu1 O31 97.24(6) . .
C10 N1 C20 111.5(3) . .
C10 N1 C2 112.9(3) . .
C20 N1 C2 108.5(3) . .
C10 N1 Cu1 108.3(2) . .
C20 N1 Cu1 105.58(19) . .
C2 N1 Cu1 109.8(2) . .
N1 C2 P3 112.5(2) . .
N1 C2 H21 109.1 . .
P3 C2 H21 109.1 . .
N1 C2 H22 109.1 . .
P3 C2 H22 109.1 . .
H21 C2 H22 107.8 . .
O31 P3 O32 114.33(16) . .
O31 P3 C4 113.77(18) . .
O32 P3 C4 109.33(19) . .
O31 P3 C2 107.87(15) . .
O32 P3 C2 107.99(18) . .
C4 P3 C2 102.74(18) . .
P3 O31 Cu1 105.05(13) . .
P5A C4 P3 112.3(3) . .
P3 C4 P5B 124.0(4) . .
P5A C4 H41 105.3 . .
P3 C4 H41 103.4 . .
P5B C4 H41 106.5 . .
P5A C4 H42 115.8 . .
P3 C4 H42 101.9 . .
P5B C4 H42 104.3 . .
H41 C4 H42 117.6 . .
O52A P5A O51A 114.0(6) . .
O52A P5A C4 108.5(6) . .
O51A P5A C4 109.9(7) . .
O52A P5A H5PA 108.1 . .
O51A P5A H5PA 109.9 . .
C4 P5A H5PA 106.1 . .
O52B P5B O51B 119.3(9) . .
O52B P5B C4 105.1(8) . .
O51B P5B C4 109.1(6) . .
O52B P5B H5PB 107.6 . .
O51B P5B H5PB 107.6 . .
C4 P5B H5PB 107.6 . .
P5B O51B Na1W 139.7(7) . .
N1 C10 C11 111.4(3) . .
N1 C10 H101 109.3 . .
C11 C10 H101 109.3 . .
N1 C10 H102 109.3 . .
C11 C10 H102 109.3 . .
H101 C10 H102 108.0 . .
N12 C11 C16 121.9(3) . .
N12 C11 C10 116.5(3) . .
C16 C11 C10 121.5(3) . .
C11 N12 C13 118.7(3) . .
C11 N12 Cu1 115.1(2) . .
C13 N12 Cu1 126.2(2) . .
N12 C13 C14 122.1(3) . .
N12 C13 H131 118.9 . .
C14 C13 H131 118.9 . .
C13 C14 C15 118.8(3) . .
C13 C14 H141 120.6 . .
C15 C14 H141 120.6 . .
C16 C15 C14 119.5(3) . .
C16 C15 H151 120.3 . .
C14 C15 H151 120.3 . .
C15 C16 C11 119.0(3) . .
C15 C16 H161 120.5 . .
C11 C16 H161 120.5 . .
N1 C20 C21 108.9(3) . .
N1 C20 H201 109.9 . .
C21 C20 H201 109.9 . .
N1 C20 H202 109.9 . .
C21 C20 H202 109.9 . .
H201 C20 H202 108.3 . .
N22 C21 C26 122.2(3) . .
N22 C21 C20 115.6(3) . .
C26 C21 C20 122.1(3) . .
C23 N22 C21 118.5(3) . .
C23 N22 Cu1 126.8(2) . .
C21 N22 Cu1 114.6(2) . .
N22 C23 C24 122.3(3) . .
N22 C23 H231 118.8 . .
C24 C23 H231 118.8 . .
C25 C24 C23 118.9(3) . .
C25 C24 H241 120.5 . .
C23 C24 H241 120.5 . .
C24 C25 C26 119.2(3) . .
C24 C25 H251 120.4 . .
C26 C25 H251 120.4 . .
C25 C26 C21 118.8(3) . .
C25 C26 H261 120.6 . .
C21 C26 H261 120.6 . .
O1WA Na1W O1WB 26.1(2) . .
O1WA Na1W O51B 113.8(3) . .
O1WB Na1W O51B 89.00(17) . .
O1WB O1WA Na1W 79.6(5) . .
O1WA O1WB O1WA 180.0 . 2_746
O1WA O1WB Na1W 74.4(5) . .
O1WA O1WB Na1W 105.6(5) 2_746 .
O1WA O1WB Na1W 105.6(5) . 2_746
O1WA O1WB Na1W 74.4(5) 2_746 2_746
Na1W O1WB Na1W 180.0 . 2_746

loop_
_geom_bond_atom_site_label_1
_geom_bond_atom_site_label_2
_geom_bond_distance
_geom_bond_site_symmetry_2
Cu1 N22 1.994(3) .
Cu1 N12 1.995(3) .
Cu1 N1 2.077(3) .
Cu1 Cl1 2.2669(8) .
Cu1 O31 2.351(3) .
N1 C10 1.482(4) .
N1 C20 1.489(4) .
N1 C2 1.490(4) .
C2 P3 1.815(4) .
C2 H21 0.9900 .
C2 H22 0.9900 .
P3 O31 1.494(3) .
P3 O32 1.538(3) .
P3 C4 1.804(4) .
C4 P5A 1.771(10) .
C4 P5B 1.809(13) .
C4 H41 0.9839 .
C4 H42 1.0052 .
P5A O52A 1.522(12) .
P5A O51A 1.528(10) .
P5A H5PA 1.5573 .
P5B O52B 1.500(11) .
P5B O51B 1.514(12) .
P5B H5PB 1.0000 .
O51B Na1W 2.892(7) .
C10 C11 1.509(5) .
C10 H101 0.9900 .
C10 H102 0.9900 .
C11 N12 1.347(4) .
C11 C16 1.389(5) .
N12 C13 1.349(4) .
C13 C14 1.384(5) .
C13 H131 0.9500 .
C14 C15 1.385(6) .
C14 H141 0.9500 .
C15 C16 1.378(5) .
C15 H151 0.9500 .
C16 H161 0.9500 .
C20 C21 1.505(5) .
C20 H201 0.9900 .
C20 H202 0.9900 .
C21 N22 1.344(4) .
C21 C26 1.386(5) .
N22 C23 1.342(4) .
C23 C24 1.385(5) .
C23 H231 0.9500 .
C24 C25 1.381(6) .
C24 H241 0.9500 .
C25 C26 1.383(5) .
C25 H251 0.9500 .
C26 H261 0.9500 .
Na1W O1WA 2.518(10) .
Na1W O1WB 2.572(3) .
O1WA O1WB 1.149(9) .
O1WB O1WA 1.149(9) 2_746
O1WB Na1W 2.572(3) 2_746
